data_4071824
loop_
_publ_author_name
'Yu, Jie'
'Yang, Xiao-Juan'
'Liu, Yanyan'
'Pu, Zhifeng'
'Li, Qian-Shu'
'Xie, Yaoming'
'Schaefer, Henry F.'
'Wu, Biao'

_publ_section_title
;
 Dinuclear versus Mononuclear Zinc Compounds from Reduction of LZnCl2(L =
 \a-Diimine Ligands): Effects of the Ligand Substituent, Reducing Agent,
 and Solvent
;
_journal_issue 22
_journal_name_full Organometallics
_journal_page_first 5800
_journal_paper_doi 10.1021/om800405m
_journal_volume 27
_journal_year 2008
_chemical_formula_sum 'C56 H80 N4 Na2 O2 Zn'
_chemical_formula_weight 952.59
_chemical_name_systematic
; 
 ? 
;
_space_group_IT_number 15
_symmetry_cell_setting monoclinic
_symmetry_space_group_name_Hall '-C 2yc'
_symmetry_space_group_name_H-M 'C 1 2/c 1'
_atom_sites_solution_hydrogens geom
_atom_sites_solution_primary direct
_atom_sites_solution_secondary difmap
_audit_creation_method SHELXL-97
_cell_angle_alpha 90.00
_cell_angle_beta 117.492(5)
_cell_angle_gamma 90.00
_cell_formula_units_Z 4
_cell_length_a 24.712(9)
_cell_length_b 12.745(4)
_cell_length_c 19.001(6)
_cell_measurement_temperature 293(2)
_cell_volume 5309(3)
_computing_cell_refinement 'Bruker SMART'
_computing_data_collection 'Bruker SMART APEX II'
_computing_data_reduction 'Bruker SAINT'
_computing_structure_refinement 'SHELXL-97 (Sheldrick, 1997)'
_computing_structure_solution 'SHELXS-97 (Sheldrick, 1990)'
_diffrn_ambient_temperature 293(2)
_diffrn_measured_fraction_theta_full 0.980
_diffrn_measured_fraction_theta_max 0.930
_diffrn_measurement_device_type 'Bruker APEX II area detector'
_diffrn_measurement_method \w
_diffrn_radiation_monochromator graphite
_diffrn_radiation_source 'fine-focus sealed tube'
_diffrn_radiation_type MoK\a
_diffrn_radiation_wavelength 0.71073
_diffrn_reflns_av_R_equivalents 0.0777
_diffrn_reflns_av_sigmaI/netI 0.1237
_diffrn_reflns_limit_h_max 32
_diffrn_reflns_limit_h_min -32
_diffrn_reflns_limit_k_max 17
_diffrn_reflns_limit_k_min -6
_diffrn_reflns_limit_l_max 23
_diffrn_reflns_limit_l_min -23
_diffrn_reflns_number 15081
_diffrn_reflns_theta_full 25.00
_diffrn_reflns_theta_max 28.34
_diffrn_reflns_theta_min 1.85
_exptl_absorpt_coefficient_mu 0.522
_exptl_absorpt_correction_T_max 1.0000
_exptl_absorpt_correction_T_min 0.7855
_exptl_absorpt_correction_type multi-scan
_exptl_absorpt_process_details SADABS
_exptl_crystal_colour red
_exptl_crystal_density_diffrn 1.192
_exptl_crystal_density_method 'not measured'
_exptl_crystal_description block
_exptl_crystal_F_000 2048
_exptl_crystal_size_max 0.48
_exptl_crystal_size_mid 0.40
_exptl_crystal_size_min 0.30
_refine_diff_density_max 1.827
_refine_diff_density_min -0.494
_refine_diff_density_rms 0.098
_refine_ls_extinction_method none
_refine_ls_goodness_of_fit_ref 1.007
_refine_ls_hydrogen_treatment constr
_refine_ls_matrix_type full
_refine_ls_number_parameters 294
_refine_ls_number_reflns 6171
_refine_ls_number_restraints 0
_refine_ls_restrained_S_all 1.007
_refine_ls_R_factor_all 0.1759
_refine_ls_R_factor_gt 0.0909
_refine_ls_shift/su_max 0.000
_refine_ls_shift/su_mean 0.000
_refine_ls_structure_factor_coef Fsqd
_refine_ls_weighting_details 'calc w=1/[\s^2^(Fo^2^)+(0.1668P)^2^+0.0000P] where P=(Fo^2^+2Fc^2^)/3'
_refine_ls_weighting_scheme calc
_refine_ls_wR_factor_gt 0.2516
_refine_ls_wR_factor_ref 0.2984
_reflns_number_gt 3048
_reflns_number_total 6171
_reflns_threshold_expression >2sigma(I)
_cod_data_source_file om800405m_si_002.cif
_cod_data_source_block EtZnNa
_cod_depositor_comments
;
The following automatic conversions were performed:
'_atom_site_symetry_multiplicity' tag replaced with
'_atom_site_symmetry_multiplicity'.

Automatic conversion script
Id: cif_correct_tags 1440 2010-10-19 06:21:57Z saulius 

The following automatic conversions were performed:

'_symmetry_cell_setting' value 'Monoclinic' changed to 'monoclinic'
according to /home/saulius/struct/CIF-dictionaries/cif_core.dic
dictionary named 'cif_core.dic' version 2.4.1 from
2010-06-29.

'_exptl_absorpt_correction_type' value 'Multi-scan'
changed to 'multi-scan' according to
/home/saulius/struct/CIF-dictionaries/cif_core.dic dictionary named
'cif_core.dic' version 2.4.1 from 2010-06-29.

Automatic conversion script
Id: cif_fix_values 1715 2011-07-08 13:25:40Z adriana 
;
_cod_original_sg_symbol_H-M C2/c
_cod_database_code 4071824

loop_
_symmetry_equiv_pos_as_xyz
'x, y, z'
'-x, y, -z+1/2'
'x+1/2, y+1/2, z'
'-x+1/2, y+1/2, -z+1/2'
'-x, -y, -z'
'x, -y, z-1/2'
'-x+1/2, -y+1/2, -z'
'x+1/2, -y+1/2, z-1/2'

loop_
_atom_site_label
_atom_site_type_symbol
_atom_site_fract_x
_atom_site_fract_y
_atom_site_fract_z
_atom_site_U_iso_or_equiv
_atom_site_adp_type
_atom_site_occupancy
_atom_site_symmetry_multiplicity
_atom_site_calc_flag
_atom_site_refinement_flags
Zn1 Zn 0.5000 0.29949(7) 0.2500 0.0376(3) Uani 1 2 d S
Na1 Na 0.40431(12) 0.1488(2) 0.18346(17) 0.0683(8) Uani 1 1 d .
N1 N 0.41547(19) 0.3401(4) 0.1720(3) 0.0461(11) Uani 1 1 d .
N2 N 0.49293(19) 0.2052(3) 0.1553(3) 0.0437(11) Uani 1 1 d .
C1 C 0.3454(3) 0.3462(6) 0.0253(4) 0.073(2) Uani 1 1 d .
H1A H 0.3545 0.4050 0.0010 0.109 Uiso 1 1 calc R
H1B H 0.3166 0.3669 0.0433 0.109 Uiso 1 1 calc R
H1C H 0.3285 0.2905 -0.0127 0.109 Uiso 1 1 calc R
C2 C 0.4024(2) 0.3091(5) 0.0940(3) 0.0498(14) Uani 1 1 d .
C3 C 0.4411(2) 0.2419(5) 0.0855(3) 0.0478(13) Uani 1 1 d .
C4 C 0.4297(3) 0.1959(6) 0.0070(4) 0.0692(19) Uani 1 1 d .
H4A H 0.4465 0.2414 -0.0182 0.104 Uiso 1 1 calc R
H4B H 0.3866 0.1886 -0.0263 0.104 Uiso 1 1 calc R
H4C H 0.4488 0.1282 0.0154 0.104 Uiso 1 1 calc R
C5 C 0.3831(3) 0.4297(5) 0.1773(4) 0.0551(15) Uani 1 1 d .
C6 C 0.4015(3) 0.5311(5) 0.1678(4) 0.0676(19) Uani 1 1 d .
C7 C 0.3728(4) 0.6184(7) 0.1801(6) 0.098(3) Uani 1 1 d .
H7A H 0.3856 0.6856 0.1757 0.117 Uiso 1 1 calc R
C8 C 0.3258(5) 0.6051(8) 0.1988(6) 0.107(3) Uani 1 1 d .
H8A H 0.3076 0.6636 0.2082 0.129 Uiso 1 1 calc R
C9 C 0.3062(4) 0.5103(9) 0.2035(5) 0.101(3) Uani 1 1 d .
H9A H 0.2734 0.5045 0.2147 0.122 Uiso 1 1 calc R
C10 C 0.3323(3) 0.4172(6) 0.1924(4) 0.0670(19) Uani 1 1 d .
C11 C 0.4511(4) 0.5428(6) 0.1433(5) 0.082(2) Uani 1 1 d .
H11A H 0.4882 0.5123 0.1845 0.099 Uiso 1 1 calc R
H11B H 0.4398 0.5017 0.0955 0.099 Uiso 1 1 calc R
C12 C 0.4655(6) 0.6521(7) 0.1277(7) 0.137(4) Uani 1 1 d .
H12A H 0.4979 0.6499 0.1131 0.205 Uiso 1 1 calc R
H12B H 0.4780 0.6938 0.1748 0.205 Uiso 1 1 calc R
H12C H 0.4299 0.6828 0.0853 0.205 Uiso 1 1 calc R
C13 C 0.3085(3) 0.3107(7) 0.1928(5) 0.080(2) Uani 1 1 d .
H13A H 0.3395 0.2723 0.2372 0.096 Uiso 1 1 calc R
H13B H 0.3027 0.2751 0.1447 0.096 Uiso 1 1 calc R
C14 C 0.2493(4) 0.3036(9) 0.1984(7) 0.121(4) Uani 1 1 d .
H14A H 0.2383 0.2313 0.1978 0.182 Uiso 1 1 calc R
H14B H 0.2176 0.3394 0.1540 0.182 Uiso 1 1 calc R
H14C H 0.2546 0.3358 0.2468 0.182 Uiso 1 1 calc R
C15 C 0.5435(2) 0.1775(5) 0.1429(3) 0.0476(14) Uani 1 1 d .
C16 C 0.5725(3) 0.2523(6) 0.1163(4) 0.0558(15) Uani 1 1 d .
C17 C 0.6205(3) 0.2209(7) 0.1029(4) 0.076(2) Uani 1 1 d .
H17A H 0.6384 0.2695 0.0836 0.091 Uiso 1 1 calc R
C18 C 0.6423(3) 0.1209(8) 0.1170(5) 0.090(3) Uani 1 1 d .
H18A H 0.6744 0.1017 0.1070 0.108 Uiso 1 1 calc R
C19 C 0.6165(3) 0.0486(7) 0.1460(5) 0.083(2) Uani 1 1 d .
H19A H 0.6325 -0.0189 0.1579 0.100 Uiso 1 1 calc R
C20 C 0.5663(3) 0.0752(5) 0.1579(4) 0.0604(17) Uani 1 1 d .
C21 C 0.5515(3) 0.3633(6) 0.1053(5) 0.073(2) Uani 1 1 d .
H21A H 0.5490 0.3848 0.1526 0.087 Uiso 1 1 calc R
H21B H 0.5104 0.3654 0.0617 0.087 Uiso 1 1 calc R
C22 C 0.5897(4) 0.4454(8) 0.0887(6) 0.103(3) Uani 1 1 d .
H22A H 0.5718 0.5136 0.0841 0.155 Uiso 1 1 calc R
H22B H 0.5907 0.4283 0.0401 0.155 Uiso 1 1 calc R
H22C H 0.6305 0.4457 0.1316 0.155 Uiso 1 1 calc R
C23 C 0.5351(4) -0.0104(6) 0.1812(6) 0.089(3) Uani 1 1 d .
H23A H 0.5664 -0.0533 0.2217 0.106 Uiso 1 1 calc R
H23B H 0.5122 0.0227 0.2052 0.106 Uiso 1 1 calc R
C24 C 0.4963(11) -0.0753(12) 0.1224(14) 0.303(14) Uani 1 1 d .
H24A H 0.4793 -0.1258 0.1442 0.455 Uiso 1 1 calc R
H24B H 0.5184 -0.1112 0.0992 0.455 Uiso 1 1 calc R
H24C H 0.4641 -0.0347 0.0824 0.455 Uiso 1 1 calc R
C25 C 0.2869(5) -0.0155(10) 0.1350(7) 0.125(4) Uani 1 1 d .
H25A H 0.2555 0.0347 0.1291 0.150 Uiso 1 1 calc R
H25B H 0.3076 -0.0382 0.1899 0.150 Uiso 1 1 calc R
C26 C 0.2599(5) -0.1042(9) 0.0837(8) 0.128(4) Uani 1 1 d .
H26A H 0.2159 -0.0963 0.0547 0.153 Uiso 1 1 calc R
H26B H 0.2691 -0.1686 0.1143 0.153 Uiso 1 1 calc R
C27 C 0.2865(5) -0.1062(9) 0.0294(7) 0.128(4) Uani 1 1 d .
H27A H 0.2551 -0.1171 -0.0247 0.153 Uiso 1 1 calc R
H27B H 0.3163 -0.1622 0.0435 0.153 Uiso 1 1 calc R
C28 C 0.3155(5) -0.0041(9) 0.0374(7) 0.124(4) Uani 1 1 d .
H28A H 0.3524 -0.0108 0.0317 0.149 Uiso 1 1 calc R
H28B H 0.2881 0.0443 -0.0026 0.149 Uiso 1 1 calc R
O1 O 0.3292(3) 0.0313(5) 0.1131(4) 0.108(2) Uani 1 1 d .

loop_
_atom_site_aniso_label
_atom_site_aniso_U_11
_atom_site_aniso_U_22
_atom_site_aniso_U_33
_atom_site_aniso_U_23
_atom_site_aniso_U_13
_atom_site_aniso_U_12
Zn1 0.0348(5) 0.0430(5) 0.0363(5) 0.000 0.0176(3) 0.000
Na1 0.0693(16) 0.0619(17) 0.0788(19) -0.0021(14) 0.0385(14) -0.0168(13)
N1 0.043(2) 0.055(3) 0.042(3) -0.003(2) 0.021(2) 0.005(2)
N2 0.041(2) 0.049(3) 0.046(3) -0.007(2) 0.025(2) 0.006(2)
C1 0.057(4) 0.099(6) 0.058(4) -0.005(4) 0.022(3) 0.014(4)
C2 0.048(3) 0.058(4) 0.041(3) 0.002(3) 0.019(2) 0.000(3)
C3 0.045(3) 0.057(4) 0.044(3) -0.005(3) 0.023(2) -0.002(3)
C4 0.064(4) 0.095(5) 0.047(4) -0.020(4) 0.025(3) -0.003(4)
C5 0.054(3) 0.061(4) 0.047(4) 0.000(3) 0.021(3) 0.014(3)
C6 0.080(5) 0.056(4) 0.056(4) 0.010(3) 0.023(3) 0.022(4)
C7 0.109(7) 0.065(5) 0.098(7) 0.005(5) 0.030(6) 0.029(5)
C8 0.125(8) 0.083(7) 0.107(8) -0.001(6) 0.048(6) 0.050(6)
C9 0.085(6) 0.142(9) 0.078(6) 0.006(6) 0.039(5) 0.058(6)
C10 0.048(3) 0.099(6) 0.053(4) 0.001(4) 0.022(3) 0.026(4)
C11 0.098(6) 0.065(5) 0.069(5) 0.018(4) 0.026(4) -0.005(4)
C12 0.226(13) 0.072(7) 0.139(10) 0.002(6) 0.107(10) -0.021(7)
C13 0.054(4) 0.120(7) 0.070(5) 0.014(5) 0.032(3) 0.013(4)
C14 0.071(5) 0.187(11) 0.119(8) -0.005(7) 0.055(5) 0.000(6)
C15 0.044(3) 0.066(4) 0.036(3) -0.006(3) 0.021(2) 0.000(3)
C16 0.052(3) 0.081(5) 0.041(4) -0.003(3) 0.027(3) -0.001(3)
C17 0.055(4) 0.124(7) 0.056(4) 0.006(4) 0.032(3) -0.004(4)
C18 0.066(5) 0.147(9) 0.068(5) -0.001(5) 0.041(4) 0.028(5)
C19 0.078(5) 0.107(7) 0.065(5) 0.001(4) 0.034(4) 0.036(5)
C20 0.071(4) 0.067(4) 0.054(4) -0.007(3) 0.038(3) 0.013(3)
C21 0.073(4) 0.088(6) 0.067(5) 0.007(4) 0.041(4) -0.014(4)
C22 0.111(7) 0.119(8) 0.090(7) 0.014(5) 0.054(5) -0.036(6)
C23 0.122(7) 0.056(5) 0.115(7) -0.003(5) 0.078(6) 0.016(4)
C24 0.52(3) 0.185(16) 0.38(3) -0.150(19) 0.35(3) -0.21(2)
C25 0.126(8) 0.168(11) 0.100(8) -0.034(7) 0.068(7) -0.058(7)
C26 0.129(8) 0.127(9) 0.147(10) -0.015(8) 0.082(8) -0.050(7)
C27 0.156(10) 0.126(9) 0.116(9) -0.035(7) 0.075(8) -0.054(8)
C28 0.138(9) 0.152(10) 0.105(8) -0.029(7) 0.074(7) -0.055(7)
O1 0.125(5) 0.125(5) 0.093(5) -0.041(4) 0.068(4) -0.070(4)

loop_
_atom_type_symbol
_atom_type_description
_atom_type_scat_dispersion_real
_atom_type_scat_dispersion_imag
_atom_type_scat_source
C C 0.0033 0.0016 'International Tables Vol C Tables 4.2.6.8 and 6.1.1.4'
H H 0.0000 0.0000 'International Tables Vol C Tables 4.2.6.8 and 6.1.1.4'
N N 0.0061 0.0033 'International Tables Vol C Tables 4.2.6.8 and 6.1.1.4'
Na Na 0.0362 0.0249 'International Tables Vol C Tables 4.2.6.8 and 6.1.1.4'
O O 0.0106 0.0060 'International Tables Vol C Tables 4.2.6.8 and 6.1.1.4'
Zn Zn 0.2839 1.4301 'International Tables Vol C Tables 4.2.6.8 and 6.1.1.4'

loop_
_geom_angle_atom_site_label_1
_geom_angle_atom_site_label_2
_geom_angle_atom_site_label_3
_geom_angle
_geom_angle_site_symmetry_1
_geom_angle_site_symmetry_3
N1 Zn1 N1 149.9(3) 2_655 .
N1 Zn1 N2 115.44(18) 2_655 .
N1 Zn1 N2 82.36(17) . .
N1 Zn1 N2 82.36(17) 2_655 2_655
N1 Zn1 N2 115.44(18) . 2_655
N2 Zn1 N2 110.3(3) . 2_655
N1 Zn1 Na1 151.10(15) 2_655 .
N1 Zn1 Na1 58.30(15) . .
N2 Zn1 Na1 60.74(13) . .
N2 Zn1 Na1 73.67(14) 2_655 .
N1 Zn1 Na1 58.30(15) 2_655 2_655
N1 Zn1 Na1 151.10(15) . 2_655
N2 Zn1 Na1 73.67(14) . 2_655
N2 Zn1 Na1 60.74(13) 2_655 2_655
Na1 Zn1 Na1 95.25(12) . 2_655
O1 Na1 N1 133.6(3) . .
O1 Na1 N2 126.9(2) . .
N1 Na1 N2 64.41(15) . .
O1 Na1 C2 111.3(2) . .
N1 Na1 C2 31.96(17) . .
N2 Na1 C2 54.36(16) . .
O1 Na1 C3 109.1(2) . .
N1 Na1 C3 54.43(17) . .
N2 Na1 C3 31.40(15) . .
C2 Na1 C3 29.22(17) . .
O1 Na1 Zn1 171.3(2) . .
N1 Na1 Zn1 43.25(11) . .
N2 Na1 Zn1 45.21(11) . .
C2 Na1 Zn1 61.92(13) . .
C3 Na1 Zn1 62.26(13) . .
O1 Na1 C20 98.1(2) . 2_655
N1 Na1 C20 115.1(2) . 2_655
N2 Na1 C20 118.31(19) . 2_655
C2 Na1 C20 146.8(2) . 2_655
C3 Na1 C20 148.78(19) . 2_655
Zn1 Na1 C20 89.93(15) . 2_655
O1 Na1 C15 123.6(2) . 2_655
N1 Na1 C15 88.17(18) . 2_655
N2 Na1 C15 102.83(16) . 2_655
C2 Na1 C15 119.4(2) . 2_655
C3 Na1 C15 127.16(18) . 2_655
Zn1 Na1 C15 64.97(12) . 2_655
C20 Na1 C15 27.51(17) 2_655 2_655
O1 Na1 N2 145.6(2) . 2_655
N1 Na1 N2 77.29(15) . 2_655
N2 Na1 N2 75.44(16) . 2_655
C2 Na1 N2 102.98(17) . 2_655
C3 Na1 N2 101.65(16) . 2_655
Zn1 Na1 N2 41.79(9) . 2_655
C20 Na1 N2 48.49(15) 2_655 2_655
C15 Na1 N2 27.41(13) 2_655 2_655
O1 Na1 C23 90.4(3) . 2_655
N1 Na1 C23 134.0(2) . 2_655
N2 Na1 C23 103.0(2) . 2_655
C2 Na1 C23 155.0(2) . 2_655
C3 Na1 C23 132.9(2) . 2_655
Zn1 Na1 C23 95.15(18) . 2_655
C20 Na1 C23 29.2(2) 2_655 2_655
C15 Na1 C23 49.8(2) 2_655 2_655
N2 Na1 C23 56.79(19) 2_655 2_655
O1 Na1 Na1 137.6(2) . 2_655
N1 Na1 Na1 85.01(11) . 2_655
N2 Na1 Na1 45.58(12) . 2_655
C2 Na1 Na1 93.88(14) . 2_655
C3 Na1 Na1 76.79(14) . 2_655
Zn1 Na1 Na1 42.37(6) . 2_655
C20 Na1 Na1 72.80(15) 2_655 2_655
C15 Na1 Na1 62.60(13) 2_655 2_655
N2 Na1 Na1 37.56(9) 2_655 2_655
C23 Na1 Na1 61.19(17) 2_655 2_655
C2 N1 C5 115.6(5) . .
C2 N1 Zn1 111.1(3) . .
C5 N1 Zn1 125.8(4) . .
C2 N1 Na1 80.6(3) . .
C5 N1 Na1 134.0(4) . .
Zn1 N1 Na1 78.45(17) . .
C15 N2 C3 114.1(5) . .
C15 N2 Zn1 123.5(3) . .
C3 N2 Zn1 107.0(3) . .
C15 N2 Na1 149.3(4) . .
C3 N2 Na1 78.5(3) . .
Zn1 N2 Na1 74.06(14) . .
C15 N2 Na1 73.6(3) . 2_655
C3 N2 Na1 171.3(3) . 2_655
Zn1 N2 Na1 64.54(13) . 2_655
Na1 N2 Na1 96.86(17) . 2_655
C2 C1 H1A 109.5 . .
C2 C1 H1B 109.5 . .
H1A C1 H1B 109.5 . .
C2 C1 H1C 109.5 . .
H1A C1 H1C 109.5 . .
H1B C1 H1C 109.5 . .
C3 C2 N1 118.1(5) . .
C3 C2 C1 122.2(6) . .
N1 C2 C1 119.7(5) . .
C3 C2 Na1 77.5(4) . .
N1 C2 Na1 67.4(3) . .
C1 C2 Na1 122.6(4) . .
C2 C3 N2 118.5(5) . .
C2 C3 C4 123.4(5) . .
N2 C3 C4 118.0(5) . .
C2 C3 Na1 73.3(4) . .
N2 C3 Na1 70.1(3) . .
C4 C3 Na1 123.1(4) . .
C3 C4 H4A 109.5 . .
C3 C4 H4B 109.5 . .
H4A C4 H4B 109.5 . .
C3 C4 H4C 109.5 . .
H4A C4 H4C 109.5 . .
H4B C4 H4C 109.5 . .
C6 C5 C10 119.7(6) . .
C6 C5 N1 120.2(6) . .
C10 C5 N1 120.1(6) . .
C7 C6 C5 119.5(8) . .
C7 C6 C11 121.4(8) . .
C5 C6 C11 119.1(6) . .
C8 C7 C6 120.0(9) . .
C8 C7 H7A 120.0 . .
C6 C7 H7A 120.0 . .
C9 C8 C7 120.8(9) . .
C9 C8 H8A 119.6 . .
C7 C8 H8A 119.6 . .
C8 C9 C10 123.3(9) . .
C8 C9 H9A 118.3 . .
C10 C9 H9A 118.3 . .
C9 C10 C5 116.4(8) . .
C9 C10 C13 123.9(7) . .
C5 C10 C13 119.7(6) . .
C12 C11 C6 117.0(8) . .
C12 C11 H11A 108.1 . .
C6 C11 H11A 108.1 . .
C12 C11 H11B 108.1 . .
C6 C11 H11B 108.1 . .
H11A C11 H11B 107.3 . .
C11 C12 H12A 109.5 . .
C11 C12 H12B 109.5 . .
H12A C12 H12B 109.5 . .
C11 C12 H12C 109.5 . .
H12A C12 H12C 109.5 . .
H12B C12 H12C 109.5 . .
C10 C13 C14 117.0(7) . .
C10 C13 H13A 108.1 . .
C14 C13 H13A 108.1 . .
C10 C13 H13B 108.1 . .
C14 C13 H13B 108.1 . .
H13A C13 H13B 107.3 . .
C13 C14 H14A 109.5 . .
C13 C14 H14B 109.5 . .
H14A C14 H14B 109.5 . .
C13 C14 H14C 109.5 . .
H14A C14 H14C 109.5 . .
H14B C14 H14C 109.5 . .
C20 C15 C16 118.5(5) . .
C20 C15 N2 120.2(5) . .
C16 C15 N2 121.3(5) . .
C20 C15 Na1 74.4(4) . 2_655
C16 C15 Na1 116.7(4) . 2_655
N2 C15 Na1 79.0(3) . 2_655
C17 C16 C15 119.2(7) . .
C17 C16 C21 121.6(6) . .
C15 C16 C21 119.2(5) . .
C18 C17 C16 122.1(7) . .
C18 C17 H17A 119.0 . .
C16 C17 H17A 119.0 . .
C17 C18 C19 119.5(7) . .
C17 C18 H18A 120.2 . .
C19 C18 H18A 120.2 . .
C18 C19 C20 120.8(8) . .
C18 C19 H19A 119.6 . .
C20 C19 H19A 119.6 . .
C15 C20 C19 119.8(7) . .
C15 C20 C23 121.3(6) . .
C19 C20 C23 118.8(7) . .
C15 C20 Na1 78.1(3) . 2_655
C19 C20 Na1 115.4(5) . 2_655
C23 C20 Na1 81.2(4) . 2_655
C16 C21 C22 117.9(6) . .
C16 C21 H21A 107.8 . .
C22 C21 H21A 107.8 . .
C16 C21 H21B 107.8 . .
C22 C21 H21B 107.8 . .
H21A C21 H21B 107.2 . .
C21 C22 H22A 109.5 . .
C21 C22 H22B 109.5 . .
H22A C22 H22B 109.5 . .
C21 C22 H22C 109.5 . .
H22A C22 H22C 109.5 . .
H22B C22 H22C 109.5 . .
C24 C23 C20 117.1(10) . .
C24 C23 Na1 166.9(10) . 2_655
C20 C23 Na1 69.6(4) . 2_655
C24 C23 H23A 108.0 . .
C20 C23 H23A 108.0 . .
Na1 C23 H23A 78.8 2_655 .
C24 C23 H23B 108.0 . .
C20 C23 H23B 108.0 . .
Na1 C23 H23B 58.9 2_655 .
H23A C23 H23B 107.3 . .
C23 C24 H24A 109.5 . .
C23 C24 H24B 109.5 . .
H24A C24 H24B 109.5 . .
C23 C24 H24C 109.5 . .
H24A C24 H24C 109.5 . .
H24B C24 H24C 109.5 . .
O1 C25 C26 107.8(9) . .
O1 C25 H25A 110.2 . .
C26 C25 H25A 110.2 . .
O1 C25 H25B 110.2 . .
C26 C25 H25B 110.2 . .
H25A C25 H25B 108.5 . .
C25 C26 C27 105.9(8) . .
C25 C26 H26A 110.6 . .
C27 C26 H26A 110.6 . .
C25 C26 H26B 110.6 . .
C27 C26 H26B 110.6 . .
H26A C26 H26B 108.7 . .
C26 C27 C28 105.7(9) . .
C26 C27 H27A 110.6 . .
C28 C27 H27A 110.6 . .
C26 C27 H27B 110.6 . .
C28 C27 H27B 110.6 . .
H27A C27 H27B 108.7 . .
O1 C28 C27 105.6(8) . .
O1 C28 H28A 110.6 . .
C27 C28 H28A 110.6 . .
O1 C28 H28B 110.6 . .
C27 C28 H28B 110.6 . .
H28A C28 H28B 108.8 . .
C28 O1 C25 107.8(7) . .
C28 O1 Na1 124.2(5) . .
C25 O1 Na1 128.0(6) . .

loop_
_geom_bond_atom_site_label_1
_geom_bond_atom_site_label_2
_geom_bond_distance
_geom_bond_site_symmetry_2
Zn1 N1 1.993(4) 2_655
Zn1 N1 1.993(4) .
Zn1 N2 2.103(4) .
Zn1 N2 2.103(4) 2_655
Zn1 Na1 2.849(3) .
Zn1 Na1 2.849(3) 2_655
Na1 O1 2.278(6) .
Na1 N1 2.474(5) .
Na1 N2 2.585(5) .
Na1 C2 2.644(6) .
Na1 C3 2.695(7) .
Na1 C20 2.911(7) 2_655
Na1 C15 2.958(6) 2_655
Na1 N2 3.028(5) 2_655
Na1 C23 3.069(9) 2_655
Na1 Na1 4.209(5) 2_655
N1 C2 1.418(7) .
N1 C5 1.424(7) .
N2 C15 1.420(7) .
N2 C3 1.432(7) .
N2 Na1 3.028(5) 2_655
C1 C2 1.487(8) .
C1 H1A 0.9600 .
C1 H1B 0.9600 .
C1 H1C 0.9600 .
C2 C3 1.347(8) .
C3 C4 1.503(8) .
C4 H4A 0.9600 .
C4 H4B 0.9600 .
C4 H4C 0.9600 .
C5 C6 1.409(9) .
C5 C10 1.420(9) .
C6 C7 1.395(10) .
C6 C11 1.508(11) .
C7 C8 1.373(13) .
C7 H7A 0.9300 .
C8 C9 1.321(14) .
C8 H8A 0.9300 .
C9 C10 1.413(11) .
C9 H9A 0.9300 .
C10 C13 1.481(10) .
C11 C12 1.501(11) .
C11 H11A 0.9700 .
C11 H11B 0.9700 .
C12 H12A 0.9600 .
C12 H12B 0.9600 .
C12 H12C 0.9600 .
C13 C14 1.517(10) .
C13 H13A 0.9700 .
C13 H13B 0.9700 .
C14 H14A 0.9600 .
C14 H14B 0.9600 .
C14 H14C 0.9600 .
C15 C20 1.396(8) .
C15 C16 1.420(9) .
C15 Na1 2.958(6) 2_655
C16 C17 1.380(9) .
C16 C21 1.489(10) .
C17 C18 1.361(12) .
C17 H17A 0.9300 .
C18 C19 1.373(12) .
C18 H18A 0.9300 .
C19 C20 1.400(9) .
C19 H19A 0.9300 .
C20 C23 1.517(10) .
C20 Na1 2.911(7) 2_655
C21 C22 1.536(9) .
C21 H21A 0.9700 .
C21 H21B 0.9700 .
C22 H22A 0.9600 .
C22 H22B 0.9600 .
C22 H22C 0.9600 .
C23 C24 1.365(18) .
C23 Na1 3.069(9) 2_655
C23 H23A 0.9700 .
C23 H23B 0.9700 .
C24 H24A 0.9600 .
C24 H24B 0.9600 .
C24 H24C 0.9600 .
C25 O1 1.421(10) .
C25 C26 1.439(13) .
C25 H25A 0.9700 .
C25 H25B 0.9700 .
C26 C27 1.457(13) .
C26 H26A 0.9700 .
C26 H26B 0.9700 .
C27 C28 1.461(13) .
C27 H27A 0.9700 .
C27 H27B 0.9700 .
C28 O1 1.392(11) .
C28 H28A 0.9700 .
C28 H28B 0.9700 .

loop_
_geom_torsion_atom_site_label_1
_geom_torsion_atom_site_label_2
_geom_torsion_atom_site_label_3
_geom_torsion_atom_site_label_4
_geom_torsion
_geom_torsion_site_symmetry_1
_geom_torsion_site_symmetry_4
N1 Zn1 Na1 O1 -116.6(15) 2_655 .
N1 Zn1 Na1 O1 73.2(15) . .
N2 Zn1 Na1 O1 -26.4(15) . .
N2 Zn1 Na1 O1 -151.8(15) 2_655 .
Na1 Zn1 Na1 O1 -94.4(15) 2_655 .
N1 Zn1 Na1 N1 170.16(18) 2_655 .
N2 Zn1 Na1 N1 -99.6(2) . .
N2 Zn1 Na1 N1 135.0(2) 2_655 .
Na1 Zn1 Na1 N1 -167.57(18) 2_655 .
N1 Zn1 Na1 N2 -90.2(3) 2_655 .
N1 Zn1 Na1 N2 99.6(2) . .
N2 Zn1 Na1 N2 -125.4(2) 2_655 .
Na1 Zn1 Na1 N2 -67.96(15) 2_655 .
N1 Zn1 Na1 C2 -156.6(3) 2_655 .
N1 Zn1 Na1 C2 33.2(2) . .
N2 Zn1 Na1 C2 -66.4(2) . .
N2 Zn1 Na1 C2 168.3(2) 2_655 .
Na1 Zn1 Na1 C2 -134.33(17) 2_655 .
N1 Zn1 Na1 C3 -123.4(3) 2_655 .
N1 Zn1 Na1 C3 66.4(2) . .
N2 Zn1 Na1 C3 -33.2(2) . .
N2 Zn1 Na1 C3 -158.57(19) 2_655 .
Na1 Zn1 Na1 C3 -101.16(16) 2_655 .
N1 Zn1 Na1 C20 41.8(3) 2_655 2_655
N1 Zn1 Na1 C20 -128.4(2) . 2_655
N2 Zn1 Na1 C20 132.0(2) . 2_655
N2 Zn1 Na1 C20 6.63(19) 2_655 2_655
Na1 Zn1 Na1 C20 64.05(15) 2_655 2_655
N1 Zn1 Na1 C15 53.7(3) 2_655 2_655
N1 Zn1 Na1 C15 -116.4(2) . 2_655
N2 Zn1 Na1 C15 144.0(2) . 2_655
N2 Zn1 Na1 C15 18.59(18) 2_655 2_655
Na1 Zn1 Na1 C15 76.01(13) 2_655 2_655
N1 Zn1 Na1 N2 35.2(3) 2_655 2_655
N1 Zn1 Na1 N2 -135.0(2) . 2_655
N2 Zn1 Na1 N2 125.4(2) . 2_655
Na1 Zn1 Na1 N2 57.42(14) 2_655 2_655
N1 Zn1 Na1 C23 13.0(4) 2_655 2_655
N1 Zn1 Na1 C23 -157.2(2) . 2_655
N2 Zn1 Na1 C23 103.2(2) . 2_655
N2 Zn1 Na1 C23 -22.2(2) 2_655 2_655
Na1 Zn1 Na1 C23 35.25(16) 2_655 2_655
N1 Zn1 Na1 Na1 -22.3(3) 2_655 2_655
N1 Zn1 Na1 Na1 167.57(18) . 2_655
N2 Zn1 Na1 Na1 67.96(15) . 2_655
N2 Zn1 Na1 Na1 -57.42(14) 2_655 2_655
N1 Zn1 N1 C2 114.4(4) 2_655 .
N2 Zn1 N1 C2 -14.9(4) . .
N2 Zn1 N1 C2 -123.8(4) 2_655 .
Na1 Zn1 N1 C2 -75.1(4) . .
Na1 Zn1 N1 C2 -48.8(6) 2_655 .
N1 Zn1 N1 C5 -33.9(4) 2_655 .
N2 Zn1 N1 C5 -163.1(5) . .
N2 Zn1 N1 C5 87.9(5) 2_655 .
Na1 Zn1 N1 C5 136.6(5) . .
Na1 Zn1 N1 C5 163.0(4) 2_655 .
N1 Zn1 N1 Na1 -170.52(14) 2_655 .
N2 Zn1 N1 Na1 60.21(16) . .
N2 Zn1 N1 Na1 -48.7(2) 2_655 .
Na1 Zn1 N1 Na1 26.3(4) 2_655 .
O1 Na1 N1 C2 -54.6(4) . .
N2 Na1 N1 C2 63.1(3) . .
C3 Na1 N1 C2 28.3(3) . .
Zn1 Na1 N1 C2 114.0(3) . .
C20 Na1 N1 C2 173.9(3) 2_655 .
C15 Na1 N1 C2 168.2(3) 2_655 .
N2 Na1 N1 C2 142.8(3) 2_655 .
C23 Na1 N1 C2 146.4(4) 2_655 .
Na1 Na1 N1 C2 105.6(3) 2_655 .
O1 Na1 N1 C5 62.2(6) . .
N2 Na1 N1 C5 179.8(6) . .
C2 Na1 N1 C5 116.8(6) . .
C3 Na1 N1 C5 145.0(6) . .
Zn1 Na1 N1 C5 -129.3(6) . .
C20 Na1 N1 C5 -69.3(5) 2_655 .
C15 Na1 N1 C5 -75.0(5) 2_655 .
N2 Na1 N1 C5 -100.4(5) 2_655 .
C23 Na1 N1 C5 -96.8(6) 2_655 .
Na1 Na1 N1 C5 -137.7(5) 2_655 .
O1 Na1 N1 Zn1 -168.5(3) . .
N2 Na1 N1 Zn1 -50.88(14) . .
C2 Na1 N1 Zn1 -114.0(3) . .
C3 Na1 N1 Zn1 -85.69(19) . .
C20 Na1 N1 Zn1 60.0(2) 2_655 .
C15 Na1 N1 Zn1 54.28(16) 2_655 .
N2 Na1 N1 Zn1 28.88(13) 2_655 .
C23 Na1 N1 Zn1 32.5(3) 2_655 .
Na1 Na1 N1 Zn1 -8.37(12) 2_655 .
N1 Zn1 N2 C15 -4.5(5) 2_655 .
N1 Zn1 N2 C15 150.1(5) . .
N2 Zn1 N2 C15 -95.6(4) 2_655 .
Na1 Zn1 N2 C15 -152.1(5) . .
Na1 Zn1 N2 C15 -46.2(4) 2_655 .
N1 Zn1 N2 C3 -140.0(4) 2_655 .
N1 Zn1 N2 C3 14.5(4) . .
N2 Zn1 N2 C3 128.9(4) 2_655 .
Na1 Zn1 N2 C3 72.3(3) . .
Na1 Zn1 N2 C3 178.2(4) 2_655 .
N1 Zn1 N2 Na1 147.65(17) 2_655 .
N1 Zn1 N2 Na1 -57.82(16) . .
N2 Zn1 N2 Na1 56.55(10) 2_655 .
Na1 Zn1 N2 Na1 105.88(14) 2_655 .
N1 Zn1 N2 Na1 41.77(18) 2_655 2_655
N1 Zn1 N2 Na1 -163.70(16) . 2_655
N2 Zn1 N2 Na1 -49.33(9) 2_655 2_655
Na1 Zn1 N2 Na1 -105.88(14) . 2_655
O1 Na1 N2 C15 -54.6(8) . .
N1 Na1 N2 C15 178.7(8) . .
C2 Na1 N2 C15 -145.8(8) . .
C3 Na1 N2 C15 -118.3(8) . .
Zn1 Na1 N2 C15 130.2(8) . .
C20 Na1 N2 C15 72.6(7) 2_655 .
C15 Na1 N2 C15 97.0(7) 2_655 .
N2 Na1 N2 C15 96.0(7) 2_655 .
C23 Na1 N2 C15 45.9(7) 2_655 .
Na1 Na1 N2 C15 69.2(7) 2_655 .
O1 Na1 N2 C3 63.6(4) . .
N1 Na1 N2 C3 -63.0(3) . .
C2 Na1 N2 C3 -27.5(3) . .
Zn1 Na1 N2 C3 -111.6(3) . .
C20 Na1 N2 C3 -169.1(3) 2_655 .
C15 Na1 N2 C3 -144.7(3) 2_655 .
N2 Na1 N2 C3 -145.7(3) 2_655 .
C23 Na1 N2 C3 164.1(3) 2_655 .
Na1 Na1 N2 C3 -172.6(4) 2_655 .
O1 Na1 N2 Zn1 175.2(3) . .
N1 Na1 N2 Zn1 48.51(15) . .
C2 Na1 N2 Zn1 84.0(2) . .
C3 Na1 N2 Zn1 111.6(3) . .
C20 Na1 N2 Zn1 -57.6(2) 2_655 .
C15 Na1 N2 Zn1 -33.13(18) 2_655 .
N2 Na1 N2 Zn1 -34.15(14) 2_655 .
C23 Na1 N2 Zn1 -84.3(2) 2_655 .
Na1 Na1 N2 Zn1 -61.01(12) 2_655 .
O1 Na1 N2 Na1 -123.8(3) . 2_655
N1 Na1 N2 Na1 109.52(19) . 2_655
C2 Na1 N2 Na1 145.0(2) . 2_655
C3 Na1 N2 Na1 172.6(4) . 2_655
Zn1 Na1 N2 Na1 61.01(12) . 2_655
C20 Na1 N2 Na1 3.5(3) 2_655 2_655
C15 Na1 N2 Na1 27.9(2) 2_655 2_655
N2 Na1 N2 Na1 26.86(18) 2_655 2_655
C23 Na1 N2 Na1 -23.3(2) 2_655 2_655
C5 N1 C2 C3 164.6(5) . .
Zn1 N1 C2 C3 12.9(7) . .
Na1 N1 C2 C3 -60.8(5) . .
C5 N1 C2 C1 -18.9(8) . .
Zn1 N1 C2 C1 -170.6(5) . .
Na1 N1 C2 C1 115.7(6) . .
C5 N1 C2 Na1 -134.6(5) . .
Zn1 N1 C2 Na1 73.7(3) . .
O1 Na1 C2 C3 -91.3(4) . .
N1 Na1 C2 C3 127.9(5) . .
N2 Na1 C2 C3 29.6(3) . .
Zn1 Na1 C2 C3 82.7(3) . .
C20 Na1 C2 C3 117.9(4) 2_655 .
C15 Na1 C2 C3 114.4(4) 2_655 .
N2 Na1 C2 C3 90.7(4) 2_655 .
C23 Na1 C2 C3 57.4(7) 2_655 .
Na1 Na1 C2 C3 53.8(3) 2_655 .
O1 Na1 C2 N1 140.7(3) . .
N2 Na1 C2 N1 -98.3(3) . .
C3 Na1 C2 N1 -127.9(5) . .
Zn1 Na1 C2 N1 -45.2(2) . .
C20 Na1 C2 N1 -10.1(5) 2_655 .
C15 Na1 C2 N1 -13.5(3) 2_655 .
N2 Na1 C2 N1 -37.2(3) 2_655 .
C23 Na1 C2 N1 -70.5(6) 2_655 .
Na1 Na1 C2 N1 -74.1(3) 2_655 .
O1 Na1 C2 C1 29.0(6) . .
N1 Na1 C2 C1 -111.7(6) . .
N2 Na1 C2 C1 149.9(6) . .
C3 Na1 C2 C1 120.4(7) . .
Zn1 Na1 C2 C1 -156.9(5) . .
C20 Na1 C2 C1 -121.8(5) 2_655 .
C15 Na1 C2 C1 -125.3(5) 2_655 .
N2 Na1 C2 C1 -148.9(5) 2_655 .
C23 Na1 C2 C1 177.8(6) 2_655 .
Na1 Na1 C2 C1 174.2(5) 2_655 .
N1 C2 C3 N2 0.2(8) . .
C1 C2 C3 N2 -176.2(6) . .
Na1 C2 C3 N2 -55.4(5) . .
N1 C2 C3 C4 174.6(6) . .
C1 C2 C3 C4 -1.8(10) . .
Na1 C2 C3 C4 119.0(6) . .
N1 C2 C3 Na1 55.6(5) . .
C1 C2 C3 Na1 -120.8(6) . .
C15 N2 C3 C2 -152.5(5) . .
Zn1 N2 C3 C2 -12.2(6) . .
Na1 N2 C3 C2 57.0(5) . .
Na1 N2 C3 C2 -2(3) 2_655 .
C15 N2 C3 C4 32.9(7) . .
Zn1 N2 C3 C4 173.1(5) . .
Na1 N2 C3 C4 -117.7(5) . .
Na1 N2 C3 C4 -176(2) 2_655 .
C15 N2 C3 Na1 150.5(4) . .
Zn1 N2 C3 Na1 -69.2(2) . .
Na1 N2 C3 Na1 -59(2) 2_655 .
O1 Na1 C3 C2 99.7(4) . .
N1 Na1 C3 C2 -30.9(3) . .
N2 Na1 C3 C2 -129.7(5) . .
Zn1 Na1 C3 C2 -81.4(3) . .
C20 Na1 C3 C2 -110.9(5) 2_655 .
C15 Na1 C3 C2 -84.6(4) 2_655 .
N2 Na1 C3 C2 -95.8(4) 2_655 .
C23 Na1 C3 C2 -151.0(4) 2_655 .
Na1 Na1 C3 C2 -124.2(3) 2_655 .
O1 Na1 C3 N2 -130.7(3) . .
N1 Na1 C3 N2 98.8(3) . .
C2 Na1 C3 N2 129.7(5) . .
Zn1 Na1 C3 N2 48.2(3) . .
C20 Na1 C3 N2 18.7(6) 2_655 .
C15 Na1 C3 N2 45.0(4) 2_655 .
N2 Na1 C3 N2 33.8(3) 2_655 .
C23 Na1 C3 N2 -21.3(4) 2_655 .
Na1 Na1 C3 N2 5.4(3) 2_655 .
O1 Na1 C3 C4 -19.7(5) . .
N1 Na1 C3 C4 -150.2(5) . .
N2 Na1 C3 C4 111.0(6) . .
C2 Na1 C3 C4 -119.3(6) . .
Zn1 Na1 C3 C4 159.3(5) . .
C20 Na1 C3 C4 129.8(5) 2_655 .
C15 Na1 C3 C4 156.0(4) 2_655 .
N2 Na1 C3 C4 144.9(5) 2_655 .
C23 Na1 C3 C4 89.7(5) 2_655 .
Na1 Na1 C3 C4 116.5(5) 2_655 .
C2 N1 C5 C6 -77.8(7) . .
Zn1 N1 C5 C6 69.2(7) . .
Na1 N1 C5 C6 179.9(4) . .
C2 N1 C5 C10 102.3(7) . .
Zn1 N1 C5 C10 -110.7(6) . .
Na1 N1 C5 C10 0.1(9) . .
C10 C5 C6 C7 5.5(10) . .
N1 C5 C6 C7 -174.3(6) . .
C10 C5 C6 C11 -173.6(6) . .
N1 C5 C6 C11 6.6(9) . .
C5 C6 C7 C8 -2.2(13) . .
C11 C6 C7 C8 176.9(8) . .
C6 C7 C8 C9 -1.5(15) . .
C7 C8 C9 C10 1.9(16) . .
C8 C9 C10 C5 1.5(13) . .
C8 C9 C10 C13 -176.2(9) . .
C6 C5 C10 C9 -5.1(10) . .
N1 C5 C10 C9 174.7(6) . .
C6 C5 C10 C13 172.7(6) . .
N1 C5 C10 C13 -7.5(9) . .
C7 C6 C11 C12 -3.8(12) . .
C5 C6 C11 C12 175.3(8) . .
C9 C10 C13 C14 5.5(12) . .
C5 C10 C13 C14 -172.1(7) . .
C3 N2 C15 C20 -119.9(6) . .
Zn1 N2 C15 C20 107.3(6) . .
Na1 N2 C15 C20 -10.8(10) . .
Na1 N2 C15 C20 64.5(5) 2_655 .
C3 N2 C15 C16 61.0(7) . .
Zn1 N2 C15 C16 -71.8(7) . .
Na1 N2 C15 C16 170.0(5) . .
Na1 N2 C15 C16 -114.7(5) 2_655 .
C3 N2 C15 Na1 175.6(4) . 2_655
Zn1 N2 C15 Na1 42.8(3) . 2_655
Na1 N2 C15 Na1 -75.3(7) . 2_655
C20 C15 C16 C17 2.7(9) . .
N2 C15 C16 C17 -178.1(6) . .
Na1 C15 C16 C17 88.7(7) 2_655 .
C20 C15 C16 C21 -175.9(6) . .
N2 C15 C16 C21 3.3(9) . .
Na1 C15 C16 C21 -89.9(6) 2_655 .
C15 C16 C17 C18 -2.3(10) . .
C21 C16 C17 C18 176.3(7) . .
C16 C17 C18 C19 -0.5(12) . .
C17 C18 C19 C20 2.8(13) . .
C16 C15 C20 C19 -0.5(9) . .
N2 C15 C20 C19 -179.6(6) . .
Na1 C15 C20 C19 -112.7(6) 2_655 .
C16 C15 C20 C23 -175.9(7) . .
N2 C15 C20 C23 4.9(9) . .
Na1 C15 C20 C23 71.9(6) 2_655 .
C16 C15 C20 Na1 112.2(5) . 2_655
N2 C15 C20 Na1 -67.0(5) . 2_655
C18 C19 C20 C15 -2.3(11) . .
C18 C19 C20 C23 173.2(8) . .
C18 C19 C20 Na1 -92.9(8) . 2_655
C17 C16 C21 C22 -7.7(10) . .
C15 C16 C21 C22 170.9(7) . .
C15 C20 C23 C24 97.4(14) . .
C19 C20 C23 C24 -78.1(15) . .
Na1 C20 C23 C24 167.7(13) 2_655 .
C15 C20 C23 Na1 -70.3(6) . 2_655
C19 C20 C23 Na1 114.3(7) . 2_655
O1 C25 C26 C27 -1.6(15) . .
C25 C26 C27 C28 -14.4(15) . .
C26 C27 C28 O1 25.4(14) . .
C27 C28 O1 C25 -26.8(13) . .
C27 C28 O1 Na1 155.5(7) . .
C26 C25 O1 C28 18.0(14) . .
C26 C25 O1 Na1 -164.5(8) . .
N1 Na1 O1 C28 72.8(9) . .
N2 Na1 O1 C28 -15.5(10) . .
C2 Na1 O1 C28 45.3(9) . .
C3 Na1 O1 C28 14.2(9) . .
Zn1 Na1 O1 C28 8(2) . .
C20 Na1 O1 C28 -150.4(9) 2_655 .
C15 Na1 O1 C28 -161.7(8) 2_655 .
N2 Na1 O1 C28 -138.3(8) 2_655 .
C23 Na1 O1 C28 -122.1(9) 2_655 .
Na1 Na1 O1 C28 -77.1(9) 2_655 .
N1 Na1 O1 C25 -104.4(9) . .
N2 Na1 O1 C25 167.3(8) . .
C2 Na1 O1 C25 -131.9(9) . .
C3 Na1 O1 C25 -163.1(9) . .
Zn1 Na1 O1 C25 -169.4(13) . .
C20 Na1 O1 C25 32.4(9) 2_655 .
C15 Na1 O1 C25 21.1(10) 2_655 .
N2 Na1 O1 C25 44.5(11) 2_655 .
C23 Na1 O1 C25 60.7(9) 2_655 .
Na1 Na1 O1 C25 105.7(9) 2_655 .
